data_4062913
_journal_name_full Organometallics
_journal_paper_doi 10.1021/om0497588
_journal_year 2004
_chemical_formula_sum 'C27 H42 I O3 P Pd'
_chemical_formula_weight 678.88
_space_group_IT_number 2
_symmetry_cell_setting triclinic
_symmetry_space_group_name_Hall '-P 1'
_symmetry_space_group_name_H-M 'P -1'
_cell_angle_alpha 67.82(3)
_cell_angle_beta 79.31(3)
_cell_angle_gamma 62.50(3)
_cell_formula_units_Z 2
_cell_length_a 10.755(2)
_cell_length_b 11.280(2)
_cell_length_c 14.162(3)
_cell_measurement_temperature 120(2)
_cell_volume 1411.1(5)
_diffrn_ambient_temperature 120(2)
_exptl_crystal_density_diffrn 1.598
_cod_depositor_comments
;
The following automatic conversions were performed:
'_symmetry_cell_setting' value 'Triclinic' changed to 'triclinic'
according to '/home/saulius/struct/CIF-dictionaries/cif_core.dic'
dictionary named 'cif_core.dic' version 2.4.1 from 2010-06-29.

Automatic conversion script
Id: cif_fix_enum 1527 2010-12-29 10:47:43Z saulius 
;
_cod_database_code 4062913

loop_
_symmetry_equiv_pos_as_xyz
'x, y, z'
'-x, -y, -z'

loop_
_atom_site_label
_atom_site_type_symbol
_atom_site_fract_x
_atom_site_fract_y
_atom_site_fract_z
_atom_site_U_iso_or_equiv
_atom_site_adp_type
_atom_site_occupancy
_atom_site_symmetry_multiplicity
_atom_site_calc_flag
_atom_site_refinement_flags
_atom_site_disorder_assembly
_atom_site_disorder_group
I1 I 0.65837(3) 0.04947(3) 0.12182(2) 0.02558(11) Uani 1 1 d . . .
Pd1 Pd 0.68215(4) -0.21305(4) 0.18654(2) 0.01689(11) Uani 1 1 d . . .
P1 P 0.73578(12) -0.45254(13) 0.24340(8) 0.0156(3) Uani 1 1 d . . .
O1 O 1.1609(3) -0.6698(3) 0.2104(2) 0.0232(8) Uani 1 1 d . . .
O2 O 0.7917(3) -0.2443(3) 0.0383(2) 0.0197(7) Uani 1 1 d . . .
C1 C 0.8784(5) -0.5217(5) 0.1537(3) 0.0180(10) Uani 1 1 d . . .
H1A H 0.9307 -0.6231 0.1863 0.022 Uiso 1 1 calc R . .
H1B H 0.8352 -0.5078 0.0937 0.022 Uiso 1 1 calc R . .
C2 C 0.9801(5) -0.4566(5) 0.1194(3) 0.0166(10) Uani 1 1 d . . .
C3 C 0.9353(5) -0.3159(5) 0.0567(3) 0.0187(10) Uani 1 1 d . . .
C4 C 1.0246(5) -0.2501(5) 0.0189(3) 0.0227(11) Uani 1 1 d . . .
H4 H 0.9913 -0.1556 -0.0229 0.027 Uiso 1 1 calc R . .
C5 C 1.1641(5) -0.3289(5) 0.0452(3) 0.0240(11) Uani 1 1 d . . .
H5 H 1.2259 -0.2871 0.0198 0.029 Uiso 1 1 calc R . .
C6 C 1.2140(5) -0.4700(5) 0.1090(3) 0.0232(11) Uani 1 1 d . . .
H6 H 1.3081 -0.5218 0.1265 0.028 Uiso 1 1 calc R . .
C7 C 1.1218(5) -0.5324(5) 0.1463(3) 0.0192(10) Uani 1 1 d . . .
C8 C 1.2988(6) -0.7445(6) 0.2513(4) 0.0388(14) Uani 1 1 d . . .
H8A H 1.3667 -0.7543 0.1968 0.058 Uiso 1 1 calc R . .
H8B H 1.3117 -0.8368 0.2980 0.058 Uiso 1 1 calc R . .
H8C H 1.3108 -0.6926 0.2865 0.058 Uiso 1 1 calc R . .
C9 C 0.7472(5) -0.1322(5) -0.0591(3) 0.0228(11) Uani 1 1 d . . .
H9A H 0.7660 -0.0555 -0.0621 0.034 Uiso 1 1 calc R . .
H9B H 0.6485 -0.0986 -0.0667 0.034 Uiso 1 1 calc R . .
H9C H 0.7976 -0.1683 -0.1131 0.034 Uiso 1 1 calc R . .
C10 C 0.5757(5) -0.1815(5) 0.3114(3) 0.0221(11) Uani 1 1 d . . .
C11 C 0.6359(6) -0.1803(5) 0.3900(3) 0.0280(12) Uani 1 1 d . . .
H11 H 0.7294 -0.1965 0.3854 0.034 Uiso 1 1 calc R . .
C12 C 0.5556(7) -0.1549(6) 0.4754(4) 0.0397(15) Uani 1 1 d . . .
H12 H 0.5963 -0.1555 0.5281 0.048 Uiso 1 1 calc R . .
C13 C 0.4161(7) -0.1289(6) 0.4828(4) 0.0425(16) Uani 1 1 d . . .
H13 H 0.3637 -0.1137 0.5407 0.051 Uiso 1 1 calc R . .
C14 C 0.3559(6) -0.1255(6) 0.4050(4) 0.0397(15) Uani 1 1 d . . .
H14 H 0.2615 -0.1063 0.4096 0.048 Uiso 1 1 calc R . .
C15 C 0.4333(5) -0.1503(5) 0.3189(4) 0.0277(12) Uani 1 1 d . . .
H15 H 0.3902 -0.1461 0.2659 0.033 Uiso 1 1 calc R . .
C16 C 0.8136(5) -0.5661(5) 0.3742(3) 0.0212(11) Uani 1 1 d . . .
C17 C 0.5959(5) -0.4901(5) 0.2152(3) 0.0197(11) Uani 1 1 d . . .
C18 C 0.8839(5) -0.7244(5) 0.3901(3) 0.0275(12) Uani 1 1 d . . .
H18A H 0.9244 -0.7763 0.4567 0.041 Uiso 1 1 calc R . .
H18B H 0.9561 -0.7432 0.3394 0.041 Uiso 1 1 calc R . .
H18C H 0.8154 -0.7535 0.3844 0.041 Uiso 1 1 calc R . .
C19 C 0.9248(5) -0.5207(5) 0.3828(3) 0.0242(11) Uani 1 1 d . . .
H19A H 0.9687 -0.5758 0.4481 0.036 Uiso 1 1 calc R . .
H19B H 0.8807 -0.4219 0.3759 0.036 Uiso 1 1 calc R . .
H19C H 0.9943 -0.5359 0.3299 0.036 Uiso 1 1 calc R . .
C20 C 0.7029(5) -0.5389(5) 0.4597(3) 0.0238(11) Uani 1 1 d . . .
H20A H 0.6447 -0.5853 0.4655 0.036 Uiso 1 1 calc R . .
H20B H 0.6459 -0.4387 0.4435 0.036 Uiso 1 1 calc R . .
H20C H 0.7492 -0.5758 0.5232 0.036 Uiso 1 1 calc R . .
C21 C 0.6507(5) -0.6349(5) 0.2022(4) 0.0237(11) Uani 1 1 d . . .
H21A H 0.6852 -0.7087 0.2662 0.036 Uiso 1 1 calc R . .
H21B H 0.7253 -0.6449 0.1523 0.036 Uiso 1 1 calc R . .
H21C H 0.5760 -0.6419 0.1799 0.036 Uiso 1 1 calc R . .
C22 C 0.4804(5) -0.4776(5) 0.2979(4) 0.0250(11) Uani 1 1 d . . .
H22A H 0.4576 -0.3956 0.3155 0.037 Uiso 1 1 calc R . .
H22B H 0.5128 -0.5610 0.3573 0.037 Uiso 1 1 calc R . .
H22C H 0.3984 -0.4685 0.2726 0.037 Uiso 1 1 calc R . .
C23 C 0.5308(5) -0.3731(5) 0.1149(4) 0.0273(12) Uani 1 1 d . . .
H23A H 0.4619 -0.3895 0.0939 0.041 Uiso 1 1 calc R . .
H23B H 0.6027 -0.3739 0.0633 0.041 Uiso 1 1 calc R . .
H23C H 0.4869 -0.2827 0.1247 0.041 Uiso 1 1 calc R . .
O100 O 1.0143(4) -0.7965(4) 0.6283(2) 0.0367(9) Uani 1 1 d . . .
C101 C 0.9630(5) -0.7654(5) 0.7203(4) 0.0294(12) Uani 1 1 d . . .
H10A H 0.8848 -0.6722 0.7066 0.035 Uiso 1 1 calc R . .
H10B H 1.0362 -0.7677 0.7529 0.035 Uiso 1 1 calc R . .
C102 C 0.9165(7) -0.8794(6) 0.7878(5) 0.0447(15) Uani 1 1 d . . .
H10C H 0.9402 -0.9083 0.8584 0.054 Uiso 1 1 calc R . .
H10D H 0.8160 -0.8451 0.7836 0.054 Uiso 1 1 calc R . .
C103 C 0.9940(6) -1.0005(6) 0.7477(4) 0.0406(15) Uani 1 1 d . . .
H10E H 0.9293 -1.0247 0.7280 0.049 Uiso 1 1 calc R . .
H10F H 1.0570 -1.0836 0.7986 0.049 Uiso 1 1 calc R . .
C104 C 1.0759(6) -0.9466(5) 0.6554(4) 0.0309(12) Uani 1 1 d . . .
H10G H 1.1738 -0.9867 0.6721 0.037 Uiso 1 1 calc R . .
H10H H 1.0701 -0.9731 0.5992 0.037 Uiso 1 1 calc R . .

loop_
_atom_site_aniso_label
_atom_site_aniso_U_11
_atom_site_aniso_U_22
_atom_site_aniso_U_33
_atom_site_aniso_U_23
_atom_site_aniso_U_13
_atom_site_aniso_U_12
I1 0.0276(2) 0.01856(19) 0.02820(19) -0.00542(14) 0.00015(14) -0.01013(15)
Pd1 0.0171(2) 0.0154(2) 0.01804(19) -0.00568(16) 0.00199(15) -0.00769(16)
P1 0.0155(6) 0.0162(6) 0.0159(6) -0.0071(5) 0.0025(5) -0.0071(5)
O1 0.0155(18) 0.0183(18) 0.0309(18) -0.0083(15) -0.0012(14) -0.0030(15)
O2 0.0170(18) 0.0229(18) 0.0179(16) -0.0046(14) 0.0009(13) -0.0095(15)
C1 0.017(3) 0.016(2) 0.019(2) -0.008(2) 0.0020(19) -0.005(2)
C2 0.018(3) 0.024(3) 0.013(2) -0.012(2) 0.0062(19) -0.012(2)
C3 0.020(3) 0.027(3) 0.013(2) -0.011(2) 0.0030(19) -0.011(2)
C4 0.030(3) 0.025(3) 0.017(2) -0.009(2) 0.006(2) -0.015(2)
C5 0.027(3) 0.034(3) 0.020(2) -0.011(2) 0.006(2) -0.021(3)
C6 0.015(3) 0.033(3) 0.025(3) -0.014(2) 0.003(2) -0.010(2)
C7 0.025(3) 0.017(3) 0.019(2) -0.012(2) 0.004(2) -0.009(2)
C8 0.032(3) 0.021(3) 0.056(4) -0.008(3) -0.015(3) -0.003(3)
C9 0.024(3) 0.020(3) 0.017(2) -0.002(2) -0.003(2) -0.006(2)
C10 0.027(3) 0.010(2) 0.026(3) -0.005(2) 0.003(2) -0.007(2)
C11 0.037(3) 0.025(3) 0.026(3) -0.011(2) 0.005(2) -0.016(3)
C12 0.074(5) 0.026(3) 0.026(3) -0.010(3) 0.009(3) -0.029(3)
C13 0.070(5) 0.023(3) 0.037(3) -0.017(3) 0.031(3) -0.028(3)
C14 0.040(4) 0.026(3) 0.047(3) -0.013(3) 0.021(3) -0.016(3)
C15 0.028(3) 0.019(3) 0.035(3) -0.009(2) 0.006(2) -0.011(2)
C16 0.025(3) 0.022(3) 0.018(2) -0.005(2) 0.000(2) -0.013(2)
C17 0.018(3) 0.022(3) 0.023(2) -0.005(2) -0.001(2) -0.014(2)
C18 0.035(3) 0.023(3) 0.021(2) -0.003(2) -0.006(2) -0.012(2)
C19 0.025(3) 0.029(3) 0.023(2) -0.011(2) -0.002(2) -0.013(2)
C20 0.027(3) 0.022(3) 0.022(2) -0.006(2) 0.001(2) -0.012(2)
C21 0.024(3) 0.030(3) 0.028(3) -0.014(2) 0.003(2) -0.018(2)
C22 0.019(3) 0.028(3) 0.032(3) -0.014(2) 0.005(2) -0.012(2)
C23 0.025(3) 0.032(3) 0.032(3) -0.008(2) -0.001(2) -0.019(3)
O100 0.052(3) 0.021(2) 0.0257(19) -0.0053(16) -0.0007(17) -0.0086(19)
C101 0.027(3) 0.027(3) 0.032(3) -0.011(2) 0.001(2) -0.010(2)
C102 0.048(4) 0.043(4) 0.058(4) -0.029(3) 0.024(3) -0.031(3)
C103 0.055(4) 0.032(3) 0.038(3) -0.017(3) 0.012(3) -0.023(3)
C104 0.038(3) 0.024(3) 0.026(3) -0.009(2) -0.003(2) -0.009(3)

loop_
_geom_bond_atom_site_label_1
_geom_bond_atom_site_label_2
_geom_bond_distance
_geom_bond_site_symmetry_2
_geom_bond_publ_flag
I1 Pd1 2.6481(9) . ?
Pd1 C10 1.977(5) . ?
Pd1 O2 2.276(3) . ?
Pd1 P1 2.3172(15) . ?
P1 C1 1.870(4) . ?
P1 C17 1.882(4) . ?
P1 C16 1.888(5) . ?
O1 C7 1.372(6) . ?
O1 C8 1.429(6) . ?
O2 C3 1.395(5) . ?
O2 C9 1.449(5) . ?
C1 C2 1.499(6) . ?
C1 H1A 0.9700 . ?
C1 H1B 0.9700 . ?
C2 C3 1.388(7) . ?
C2 C7 1.401(6) . ?
C3 C4 1.387(6) . ?
C4 C5 1.381(7) . ?
C4 H4 0.9300 . ?
C5 C6 1.394(7) . ?
C5 H5 0.9300 . ?
C6 C7 1.388(7) . ?
C6 H6 0.9300 . ?
C8 H8A 0.9600 . ?
C8 H8B 0.9600 . ?
C8 H8C 0.9600 . ?
C9 H9A 0.9600 . ?
C9 H9B 0.9600 . ?
C9 H9C 0.9600 . ?
C10 C11 1.394(7) . ?
C10 C15 1.397(7) . ?
C11 C12 1.391(7) . ?
C11 H11 0.9300 . ?
C12 C13 1.380(8) . ?
C12 H12 0.9300 . ?
C13 C14 1.357(8) . ?
C13 H13 0.9300 . ?
C14 C15 1.387(7) . ?
C14 H14 0.9300 . ?
C15 H15 0.9300 . ?
C16 C18 1.525(7) . ?
C16 C19 1.542(6) . ?
C16 C20 1.544(6) . ?
C17 C21 1.532(7) . ?
C17 C23 1.533(6) . ?
C17 C22 1.536(6) . ?
C18 H18A 0.9600 . ?
C18 H18B 0.9600 . ?
C18 H18C 0.9600 . ?
C19 H19A 0.9600 . ?
C19 H19B 0.9600 . ?
C19 H19C 0.9600 . ?
C20 H20A 0.9600 . ?
C20 H20B 0.9600 . ?
C20 H20C 0.9600 . ?
C21 H21A 0.9600 . ?
C21 H21B 0.9600 . ?
C21 H21C 0.9600 . ?
C22 H22A 0.9600 . ?
C22 H22B 0.9600 . ?
C22 H22C 0.9600 . ?
C23 H23A 0.9600 . ?
C23 H23B 0.9600 . ?
C23 H23C 0.9600 . ?
O100 C104 1.421(6) . ?
O100 C101 1.422(6) . ?
C101 C102 1.519(7) . ?
C101 H10A 0.9700 . ?
C101 H10B 0.9700 . ?
C102 C103 1.498(8) . ?
C102 H10C 0.9700 . ?
C102 H10D 0.9700 . ?
C103 C104 1.524(7) . ?
C103 H10E 0.9700 . ?
C103 H10F 0.9700 . ?
C104 H10G 0.9700 . ?
C104 H10H 0.9700 . ?
